data_1518781
loop_
_publ_author_name
'Darmon, Jonathan M.'
'Kumar, Neeraj'
'Hulley, Elliott B.'
'Weiss, Charles J.'
'Raugei, Simone'
'Bullock, R. Morris'
'Helm, Monte L.'

_publ_section_title
;
 Increasing the rate of hydrogen oxidation without increasing the
 overpotential: a bio-inspired iron molecular electrocatalyst with an
 outer coordination sphere proton relay
;
_journal_issue 5
_journal_name_full 'Chem. Sci.'
_journal_page_first 2737
_journal_paper_doi 10.1039/C5SC00398A
_journal_volume 6
_journal_year 2015
_chemical_formula_moiety 'C25 H42 F4 Fe N3 P2, C32 H12 B F24, C6 H5 F'
_chemical_formula_sum 'C63 H59 B F29 Fe N3 P2'
_chemical_formula_weight 1537.73
_chemical_name_systematic
;
 ?
;
_space_group_crystal_system triclinic
_space_group_IT_number 2
_space_group_name_Hall '-P 1'
_space_group_name_H-M_alt 'P -1'
_symmetry_space_group_name_Hall '-P 1'
_symmetry_space_group_name_H-M 'P -1'
_atom_sites_solution_hydrogens mixed
_audit_creation_date 2014-02-20
_audit_creation_method
;
Olex2 1.2
(compiled 2013.12.10 svn.r2850 for OlexSys, GUI svn.r4736)
;
_audit_update_record
;
2015-01-29 deposited with the CCDC.
2015-03-04 downloaded from the CCDC.
;
_cell_angle_alpha 90.4567(18)
_cell_angle_beta 92.9881(18)
_cell_angle_gamma 96.475(2)
_cell_formula_units_Z 4
_cell_length_a 12.7767(5)
_cell_length_b 13.8940(5)
_cell_length_c 38.0545(13)
_cell_measurement_reflns_used 9833
_cell_measurement_temperature 100(2)
_cell_measurement_theta_max 27.803
_cell_measurement_theta_min 2.301
_cell_volume 6702.5(4)
_computing_molecular_graphics 'Olex2 (Dolomanov et al., 2009)'
_computing_publication_material 'Olex2 (Dolomanov et al., 2009)'
_computing_structure_refinement 'ShelXL (Sheldrick, 2008)'
_diffrn_ambient_temperature 100.15
_diffrn_measured_fraction_theta_full 0.994
_diffrn_measured_fraction_theta_max 0.988
_diffrn_measurement_device_type 'Bruker APEX-II CCD'
_diffrn_measurement_method '\f and \w scans'
_diffrn_radiation_type MoK\a
_diffrn_radiation_wavelength 0.71073
_diffrn_reflns_av_R_equivalents 0.0447
_diffrn_reflns_av_unetI/netI 0.0400
_diffrn_reflns_Laue_measured_fraction_full 0.994
_diffrn_reflns_Laue_measured_fraction_max 0.988
_diffrn_reflns_limit_h_max 16
_diffrn_reflns_limit_h_min -16
_diffrn_reflns_limit_k_max 17
_diffrn_reflns_limit_k_min -17
_diffrn_reflns_limit_l_max 46
_diffrn_reflns_limit_l_min -48
_diffrn_reflns_number 142333
_diffrn_reflns_point_group_measured_fraction_full 0.994
_diffrn_reflns_point_group_measured_fraction_max 0.988
_diffrn_reflns_theta_full 25.242
_diffrn_reflns_theta_max 26.733
_diffrn_reflns_theta_min 1.475
_diffrn_standards_number 0
_exptl_absorpt_coefficient_mu 0.396
_exptl_absorpt_correction_T_max 1.0000
_exptl_absorpt_correction_T_min 0.7994
_exptl_absorpt_correction_type multi-scan
_exptl_absorpt_process_details
;
SADABS-2012/1 (Bruker,2012) was used for absorption correction.
wR2(int) was 0.0769 before and 0.0637 after correction.
The Ratio of minimum to maximum transmission is 0.7994.
The \l/2 correction factor is 0.0015.
;
_exptl_crystal_colour orange
_exptl_crystal_density_diffrn 1.524
_exptl_crystal_description block
_exptl_crystal_F_000 3120
_exptl_crystal_size_max 0.38
_exptl_crystal_size_mid 0.37
_exptl_crystal_size_min 0.36
_refine_diff_density_max 1.122
_refine_diff_density_min -0.729
_refine_diff_density_rms 0.067
_refine_ls_extinction_method none
_refine_ls_goodness_of_fit_ref 1.026
_refine_ls_hydrogen_treatment mixed
_refine_ls_matrix_type full
_refine_ls_number_parameters 1923
_refine_ls_number_reflns 28123
_refine_ls_number_restraints 629
_refine_ls_restrained_S_all 1.046
_refine_ls_R_factor_all 0.0655
_refine_ls_R_factor_gt 0.0511
_refine_ls_shift/su_max 0.001
_refine_ls_shift/su_mean 0.000
_refine_ls_structure_factor_coef Fsqd
_refine_ls_weighting_details
;
 w=1/[\s^2^(Fo^2^)+(0.0473P)^2^+11.3475P]
 where P=(Fo^2^+2Fc^2^)/3
;
_refine_ls_weighting_scheme calc
_refine_ls_wR_factor_gt 0.1220
_refine_ls_wR_factor_ref 0.1288
_reflns_Friedel_coverage 0.000
_reflns_number_gt 22763
_reflns_number_total 28123
_reflns_threshold_expression 'I > 2\s(I)'
_cod_data_source_file c5sc00398a2.cif
_cod_data_source_block eh064_01
_cod_depositor_comments 'Adding full bibliography for 1518781.cif.'
_cod_database_code 1518781
_shelxl_version_number 2013-2
_shelx_space_group_comment
;
The symmetry employed for this shelxl refinement is uniquely defined
by the following loop, which should always be used as a source of
symmetry information in preference to the above space-group names.
They are only intended as comments.
;
_shelx_estimated_absorpt_t_max 0.871
_shelx_estimated_absorpt_t_min 0.864
_olex2_refinement_description
;
1. Fixed Uiso
 At 1.2 times of:
  All C(H) groups, All C(H,H) groups, All N(H) groups
 At 1.5 times of:
  All C(H,H,H) groups
2. Restrained distances
 F58A-C128 = F58-C121
 1.3 with sigma of 0.001
 F58-C122 \\sim F58-C126
 with sigma of 0.001
 F58A-C133 \\sim F58A-C129
 with sigma of 0.001
3. Uiso/Uaniso restraints and constraints
C122 \\sim H122 \\sim C123 \\sim H123 \\sim C124 \\sim H124 \\sim H125 \\sim
C126 \\sim H126 \\sim C121 \\sim C133 \\sim H133 \\sim C128 \\sim C129 \\sim
H129 \\sim C130 \\sim H130 \\sim H131 \\sim C132 \\sim H132 \\sim F58 \\sim
F58A \\sim C131 \\sim C125: within 1.7A with sigma of 0.04 and sigma for
terminal atoms of 0.08
4. Rigid body (RIGU) restrains
 C117, C116, C115, C118, C120, C119
 with sigma for 1-2 distances of 0.004 and sigma for 1-3 distances of 0.004
 C89, F33, F34, F35
 with sigma for 1-2 distances of 0.004 and sigma for 1-3 distances of 0.004
 C89, F33A, F34A, F35A
 with sigma for 1-2 distances of 0.004 and sigma for 1-3 distances of 0.004
 C82, F30, F31, F32
 with sigma for 1-2 distances of 0.004 and sigma for 1-3 distances of 0.004
 C82, F30A, F31A, F32A
 with sigma for 1-2 distances of 0.004 and sigma for 1-3 distances of 0.004
 C90, F36, F37, F38
 with sigma for 1-2 distances of 0.004 and sigma for 1-3 distances of 0.004
 C90, F36A, F37A, F38A
 with sigma for 1-2 distances of 0.004 and sigma for 1-3 distances of 0.004
 C121, C122, C123, C124, C125, C126
 with sigma for 1-2 distances of 0.004 and sigma for 1-3 distances of 0.004
 C128, C129, C130, C131, C132, C133
 with sigma for 1-2 distances of 0.004 and sigma for 1-3 distances of 0.004
5. Others
 Fixed Sof: F33(0.73759) F35(0.73759) F37(0.59688) F38(0.59688) F36(0.59688)
 F34(0.73759) F32(0.67394) F31(0.67394) F30(0.67394) C122(0.60402)
 H122(0.60402) C123(0.60402) H123(0.60402) C124(0.60402) H124(0.60402)
 C125(0.60402) H125(0.60402) C126(0.60402) H126(0.60402) C121(0.60402)
 C133(0.39598) H133(0.39598) C128(0.39598) C129(0.39598) H129(0.39598)
 C130(0.39598) H130(0.39598) C131(0.39598) H131(0.39598) C132(0.39598)
 H132(0.39598) F58(0.60402) F34A(0.26241) F35A(0.26241) F33A(0.26241)
 F32A(0.32606) F30A(0.32606) F31A(0.32606) F58A(0.39598) F36A(0.40312)
 F38A(0.40312) F37A(0.40312)
6.a Ternary CH refined with riding coordinates:
 N3(H3), N6(H6)
6.b Secondary CH2 refined with riding coordinates:
 C20(H20A,H20B), C15(H15A,H15B), C13(H13A,H13B), C11(H11A,H11B), C19(H19A,
 H19B), C21(H21A,H21B), C17(H17A,H17B), C22(H22A,H22B), C23(H23A,H23B),
 C40(H40A,H40B), C45(H45A,H45B), C42(H42A,H42B), C36(H36A,H36B), C38(H38A,H38B),
  C48(H48A,H48B), C46(H46A,H46B), C44(H44A,H44B), C47(H47A,H47B)
6.c Aromatic/amide H refined with riding coordinates:
 C5(H5), C4(H4), C3(H3A), C2(H2), C94(H94), C104(H104), C108(H108), C96(H96),
 C30(H30), C112(H112), C92(H92), C110(H110), C100(H100), C102(H102), C88(H88),
 C28(H28), C27(H27), C86(H86), C84(H84), C29(H29), C54(H54), C62(H62), C72(H72),
  C52(H52), C76(H76), C68(H68), C80(H80), C64(H64), C60(H60), C70(H70),
 C56(H56), C78(H78), C119(H119), C118(H118), C120(H120), C116(H116), C117(H117),
  C122(H122), C123(H123), C124(H124), C125(H125), C126(H126), C133(H133),
 C129(H129), C130(H130), C131(H131), C132(H132)
6.d Fitted hexagon refined as free rotating group:
 C122(C123,C124,C125,C126,C121), C133(C128,C129,C130,C131,C132)
6.e Idealised Me refined as rotating group:
 C16(H16A,H16B,H16C), C25(H25A,H25B,H25C), C18(H18A,H18B,H18C), C24(H24A,H24B,
 H24C), C14(H14A,H14B,H14C), C12(H12A,H12B,H12C), C49(H49A,H49B,H49C), C41(H41A,
 H41B,H41C), C43(H43A,H43B,H43C), C39(H39A,H39B,H39C), C37(H37A,H37B,H37C),
 C50(H50A,H50B,H50C)
;

loop_
_space_group_symop_operation_xyz
'x, y, z'
'-x, -y, -z'

loop_
_atom_site_label
_atom_site_type_symbol
_atom_site_fract_x
_atom_site_fract_y
_atom_site_fract_z
_atom_site_U_iso_or_equiv
_atom_site_adp_type
_atom_site_occupancy
_atom_site_site_symmetry_order
_atom_site_calc_flag
_atom_site_refinement_flags_posn
_atom_site_refinement_flags_occupancy
_atom_site_disorder_assembly
_atom_site_disorder_group
Fe1 Fe 0.57433(3) 0.14027(3) 0.08181(2) 0.01529(8) Uani 1 1 d . . . .
P2 P 0.70722(5) 0.19529(5) 0.05292(2) 0.01506(13) Uani 1 1 d . . . .
P1 P 0.67345(5) 0.10891(5) 0.12638(2) 0.01800(13) Uani 1 1 d . . . .
F4 F 0.39386(14) 0.33184(13) 0.09129(4) 0.0365(4) Uani 1 1 d . . . .
F1 F 0.41699(13) 0.19021(12) -0.02161(4) 0.0309(4) Uani 1 1 d . . . .
F3 F 0.35769(17) 0.49344(14) 0.05881(6) 0.0545(6) Uani 1 1 d . . . .
F2 F 0.37370(17) 0.35732(16) -0.04850(5) 0.0516(5) Uani 1 1 d . . . .
N2 N 0.80483(16) 0.27684(15) 0.11647(5) 0.0180(4) Uani 1 1 d . . . .
N3 N 0.67457(18) 0.41916(16) 0.13046(6) 0.0241(5) Uani 1 1 d . . . .
H3 H 0.6889 0.3517 0.1247 0.029 Uiso 1 1 calc R . . .
C5 C 0.48670(19) 0.08490(19) 0.03732(7) 0.0200(5) Uani 1 1 d . . . .
H5 H 0.5118 0.0861 0.0142 0.024 Uiso 1 1 calc R . . .
C20 C 0.81000(19) 0.27831(18) 0.07778(6) 0.0184(5) Uani 1 1 d . . . .
H20A H 0.8802 0.2614 0.0717 0.022 Uiso 1 1 calc R . . .
H20B H 0.8043 0.3452 0.0698 0.022 Uiso 1 1 calc R . . .
C15 C 0.6751(2) 0.2718(2) 0.01549(7) 0.0219(5) Uani 1 1 d . . . .
H15A H 0.6200 0.2342 0.0001 0.026 Uiso 1 1 calc R . . .
H15B H 0.6438 0.3282 0.0248 0.026 Uiso 1 1 calc R . . .
C4 C 0.4932(2) 0.0094(2) 0.06154(7) 0.0243(6) Uani 1 1 d . . . .
H4 H 0.5226 -0.0493 0.0576 0.029 Uiso 1 1 calc R . . .
C3 C 0.4480(2) 0.0367(2) 0.09274(7) 0.0254(6) Uani 1 1 d . . . .
H3A H 0.4417 -0.0011 0.1134 0.031 Uiso 1 1 calc R . . .
N1 N 0.3660(2) 0.4261(2) 0.00493(8) 0.0392(6) Uani 1 1 d . . . .
C7 C 0.4035(2) 0.2626(2) 0.00061(7) 0.0241(6) Uani 1 1 d . . . .
C9 C 0.3710(2) 0.4153(2) 0.03917(9) 0.0359(7) Uani 1 1 d . . . .
C2 C 0.4138(2) 0.1286(2) 0.08827(7) 0.0240(6) Uani 1 1 d . . . .
H2 H 0.3818 0.1639 0.1054 0.029 Uiso 1 1 calc R . . .
C16 C 0.7648(2) 0.3101(2) -0.00745(8) 0.0333(7) Uani 1 1 d . . . .
H16A H 0.7383 0.3531 -0.0253 0.050 Uiso 1 1 calc GR . . .
H16B H 0.7921 0.2556 -0.0191 0.050 Uiso 1 1 calc GR . . .
H16C H 0.8214 0.3461 0.0073 0.050 Uiso 1 1 calc GR . . .
C6 C 0.41058(18) 0.24988(19) 0.03696(7) 0.0212(5) Uani 1 1 d . . . .
C13 C 0.7085(2) -0.0138(2) 0.13545(7) 0.0279(6) Uani 1 1 d . . . .
H13A H 0.7562 -0.0105 0.1569 0.033 Uiso 1 1 calc R . . .
H13B H 0.6434 -0.0557 0.1407 0.033 Uiso 1 1 calc R . . .
C11 C 0.6287(2) 0.1404(2) 0.17002(7) 0.0289(6) Uani 1 1 d . . . .
H11A H 0.6768 0.1163 0.1883 0.035 Uiso 1 1 calc R . . .
H11B H 0.6355 0.2118 0.1724 0.035 Uiso 1 1 calc R . . .
C19 C 0.8068(2) 0.17742(19) 0.12936(7) 0.0210(5) Uani 1 1 d . . . .
H19A H 0.8347 0.1798 0.1541 0.025 Uiso 1 1 calc R . . .
H19B H 0.8548 0.1435 0.1153 0.025 Uiso 1 1 calc R . . .
C10 C 0.3908(2) 0.3322(2) 0.05603(8) 0.0271(6) Uani 1 1 d . . . .
C21 C 0.8930(2) 0.3441(2) 0.13276(7) 0.0241(6) Uani 1 1 d . . . .
H21A H 0.9587 0.3353 0.1210 0.029 Uiso 1 1 calc R . . .
H21B H 0.9036 0.3280 0.1579 0.029 Uiso 1 1 calc R . . .
C25 C 0.6433(3) 0.4652(2) 0.09693(8) 0.0337(7) Uani 1 1 d . . . .
H25A H 0.5860 0.4233 0.0845 0.051 Uiso 1 1 calc GR . . .
H25B H 0.7040 0.4745 0.0821 0.051 Uiso 1 1 calc GR . . .
H25C H 0.6193 0.5281 0.1021 0.051 Uiso 1 1 calc GR . . .
C1 C 0.43556(19) 0.16011(19) 0.05338(7) 0.0199(5) Uani 1 1 d . . . .
C17 C 0.7918(2) 0.11384(19) 0.03283(7) 0.0212(5) Uani 1 1 d . . . .
H17A H 0.8497 0.1536 0.0216 0.025 Uiso 1 1 calc R . . .
H17B H 0.8239 0.0763 0.0517 0.025 Uiso 1 1 calc R . . .
C18 C 0.7349(2) 0.0433(2) 0.00544(8) 0.0320(7) Uani 1 1 d . . . .
H18A H 0.7025 0.0796 -0.0134 0.048 Uiso 1 1 calc GR . . .
H18B H 0.6800 0.0008 0.0166 0.048 Uiso 1 1 calc GR . . .
H18C H 0.7856 0.0041 -0.0045 0.048 Uiso 1 1 calc GR . . .
C22 C 0.8718(2) 0.4494(2) 0.12985(7) 0.0276(6) Uani 1 1 d . . . .
H22A H 0.9335 0.4913 0.1403 0.033 Uiso 1 1 calc R . . .
H22B H 0.8639 0.4658 0.1047 0.033 Uiso 1 1 calc R . . .
C24 C 0.5855(2) 0.4124(2) 0.15456(8) 0.0357(7) Uani 1 1 d . . . .
H24A H 0.5675 0.4775 0.1597 0.054 Uiso 1 1 calc GR . . .
H24B H 0.6067 0.3817 0.1765 0.054 Uiso 1 1 calc GR . . .
H24C H 0.5241 0.3734 0.1432 0.054 Uiso 1 1 calc GR . . .
C23 C 0.7742(2) 0.4713(2) 0.14786(8) 0.0301(6) Uani 1 1 d . . . .
H23A H 0.7800 0.4518 0.1728 0.036 Uiso 1 1 calc R . . .
H23B H 0.7698 0.5420 0.1474 0.036 Uiso 1 1 calc R . . .
C14 C 0.7614(2) -0.0618(2) 0.10612(9) 0.0331(7) Uani 1 1 d . . . .
H14A H 0.7192 -0.0587 0.0840 0.050 Uiso 1 1 calc GR . . .
H14B H 0.7669 -0.1297 0.1119 0.050 Uiso 1 1 calc GR . . .
H14C H 0.8321 -0.0280 0.1036 0.050 Uiso 1 1 calc GR . . .
C8 C 0.3812(2) 0.3493(2) -0.01341(8) 0.0334(7) Uani 1 1 d . . . .
C12 C 0.5165(3) 0.1010(3) 0.17739(9) 0.0561(11) Uani 1 1 d . . . .
H12A H 0.4672 0.1300 0.1612 0.084 Uiso 1 1 calc GR . . .
H12B H 0.5024 0.1172 0.2017 0.084 Uiso 1 1 calc GR . . .
H12C H 0.5074 0.0305 0.1741 0.084 Uiso 1 1 calc GR . . .
Fe2 Fe 0.90417(3) 0.25725(3) 0.37322(2) 0.01827(8) Uani 1 1 d . . . .
P4 P 0.97581(5) 0.29715(5) 0.42432(2) 0.02083(14) Uani 1 1 d . . . .
P3 P 1.05486(5) 0.28969(5) 0.35029(2) 0.01719(13) Uani 1 1 d . . . .
F5 F 0.83912(14) 0.16793(13) 0.26634(4) 0.0380(4) Uani 1 1 d . . . .
F52 F 0.04001(16) -0.18681(13) 0.44250(5) 0.0415(4) Uani 1 1 d . . . .
F46 F 0.67724(15) 0.06938(13) 0.47872(6) 0.0478(5) Uani 1 1 d . . . .
F8 F 0.67182(15) 0.39218(14) 0.33218(5) 0.0426(5) Uani 1 1 d . . . .
F53 F 0.07975(15) -0.03403(14) 0.44624(5) 0.0473(5) Uani 1 1 d . . . .
F42 F 0.4031(2) 0.35466(14) 0.39283(6) 0.0595(6) Uani 1 1 d . . . .
F39 F 0.38884(16) 0.13300(15) 0.26233(5) 0.0492(5) Uani 1 1 d . . . .
F48 F 0.46787(17) -0.35820(14) 0.50061(6) 0.0504(5) Uani 1 1 d . . . .
F51 F -0.05739(13) -0.09346(16) 0.41518(5) 0.0453(5) Uani 1 1 d . . . .
F6 F 0.81151(16) 0.27864(15) 0.21112(4) 0.0447(5) Uani 1 1 d . . . .
F43 F 0.53206(17) 0.30180(19) 0.42163(7) 0.0708(8) Uani 1 1 d . . . .
F41 F 0.48841(19) 0.26396(14) 0.27569(5) 0.0536(6) Uani 1 1 d . . . .
F45 F 0.76312(14) -0.05113(16) 0.47472(7) 0.0624(7) Uani 1 1 d . . . .
F7 F 0.65026(18) 0.48932(16) 0.27307(6) 0.0581(6) Uani 1 1 d . . . .
F44 F 0.37458(18) 0.24908(14) 0.43180(5) 0.0520(5) Uani 1 1 d . . . .
F49 F 0.33532(19) -0.28536(17) 0.50915(7) 0.0679(7) Uani 1 1 d . . . .
F40 F 0.55580(17) 0.13204(17) 0.26920(5) 0.0523(5) Uani 1 1 d . . . .
F50 F 0.3430(2) -0.36952(17) 0.46185(6) 0.0781(9) Uani 1 1 d . . . .
N6 N 0.9295(2) 0.55482(17) 0.36715(7) 0.0311(6) Uani 1 1 d . . . .
H6 H 0.9588 0.4959 0.3766 0.037 Uiso 1 1 calc R . . .
F54 F -0.00411(18) -0.1065(2) 0.28858(6) 0.0779(8) Uani 1 1 d . . . .
F47 F 0.67629(19) -0.03092(19) 0.52013(5) 0.0715(8) Uani 1 1 d . . . .
C93 C 0.4623(2) 0.1478(2) 0.32034(7) 0.0228(6) Uani 1 1 d . . . .
N4 N 0.7301(2) 0.3846(2) 0.24184(7) 0.0356(6) Uani 1 1 d . . . .
C94 C 0.4564(2) 0.2216(2) 0.34435(7) 0.0242(6) Uani 1 1 d . . . .
H94 H 0.4623 0.2874 0.3373 0.029 Uiso 1 1 calc R . . .
C91 C 0.44000(18) 0.02446(18) 0.36538(7) 0.0183(5) Uani 1 1 d . . . .
C99 C 0.28536(19) -0.10870(17) 0.37077(6) 0.0165(5) Uani 1 1 d . . . .
C104 C 0.23634(19) -0.12610(18) 0.33714(7) 0.0188(5) Uani 1 1 d . . . .
H104 H 0.2789 -0.1324 0.3177 0.023 Uiso 1 1 calc R . . .
N5 N 1.08996(17) 0.45426(16) 0.39491(6) 0.0234(5) Uani 1 1 d . . . .
C40 C 1.0559(2) 0.29830(19) 0.30207(7) 0.0230(5) Uani 1 1 d . . . .
H40A H 1.0241 0.2353 0.2918 0.028 Uiso 1 1 calc R . . .
H40B H 1.0093 0.3474 0.2945 0.028 Uiso 1 1 calc R . . .
C101 C 0.1088(2) -0.10933(17) 0.39252(7) 0.0193(5) Uani 1 1 d . . . .
C103 C 0.1271(2) -0.13441(18) 0.33142(7) 0.0208(5) Uani 1 1 d . . . .
C95 C 0.4417(2) 0.19674(19) 0.37917(7) 0.0221(5) Uani 1 1 d . . . .
C109 C 0.5788(2) -0.08338(19) 0.46776(7) 0.0218(5) Uani 1 1 d . . . .
F56 F 0.14100(16) -0.1351(2) 0.27010(5) 0.0741(8) Uani 1 1 d . . . .
C108 C 0.54194(19) -0.05792(18) 0.43453(7) 0.0189(5) Uani 1 1 d . . . .
H108 H 0.5763 -0.0025 0.4237 0.023 Uiso 1 1 calc R . . .
C96 C 0.43267(19) 0.10021(18) 0.38922(7) 0.0196(5) Uani 1 1 d . . . .
H96 H 0.4211 0.0852 0.4131 0.024 Uiso 1 1 calc R . . .
C30 C 0.8465(2) 0.1425(2) 0.33950(8) 0.0282(6) Uani 1 1 d . . . .
H30 H 0.8851 0.1175 0.3215 0.034 Uiso 1 1 calc R . . .
C26 C 0.7815(2) 0.2202(2) 0.33574(7) 0.0253(6) Uani 1 1 d . . . .
C112 C 0.41161(19) -0.19342(18) 0.43383(7) 0.0194(5) Uani 1 1 d . . . .
H112 H 0.3538 -0.2328 0.4225 0.023 Uiso 1 1 calc R . . .
C34 C 0.6979(2) 0.4080(2) 0.27234(9) 0.0367(7) Uani 1 1 d . . . .
C92 C 0.45478(19) 0.05122(19) 0.33050(7) 0.0203(5) Uani 1 1 d . . . .
H92 H 0.4598 0.0023 0.3133 0.024 Uiso 1 1 calc R . . .
F55 F 0.0367(3) -0.24656(19) 0.29177(6) 0.0920(10) Uani 1 1 d . . . .
C49 C 0.8219(3) 0.5556(2) 0.38033(10) 0.0413(8) Uani 1 1 d . . . .
H49A H 0.8268 0.5612 0.4061 0.062 Uiso 1 1 calc GR . . .
H49B H 0.7784 0.4953 0.3731 0.062 Uiso 1 1 calc GR . . .
H49C H 0.7897 0.6109 0.3704 0.062 Uiso 1 1 calc GR . . .
C45 C 1.1275(2) 0.41005(19) 0.36348(7) 0.0231(5) Uani 1 1 d . . . .
H45A H 1.2032 0.4022 0.3678 0.028 Uiso 1 1 calc R . . .
H45B H 1.1217 0.4550 0.3436 0.028 Uiso 1 1 calc R . . .
C42 C 1.1596(2) 0.2121(2) 0.35941(8) 0.0263(6) Uani 1 1 d . . . .
H42A H 1.2256 0.2428 0.3498 0.032 Uiso 1 1 calc R . . .
H42B H 1.1720 0.2077 0.3852 0.032 Uiso 1 1 calc R . . .
C97 C 0.4732(2) 0.1693(2) 0.28221(8) 0.0331(7) Uani 1 1 d . . . .
C113 C 0.6732(2) -0.0248(2) 0.48539(8) 0.0293(6) Uani 1 1 d . . . .
C110 C 0.5329(2) -0.1638(2) 0.48443(7) 0.0242(6) Uani 1 1 d . . . .
H110 H 0.5578 -0.1807 0.5073 0.029 Uiso 1 1 calc R . . .
C111 C 0.4488(2) -0.2194(2) 0.46674(7) 0.0235(6) Uani 1 1 d . . . .
C105 C 0.0427(2) -0.1048(2) 0.42368(8) 0.0259(6) Uani 1 1 d . . . .
C35 C 0.7103(2) 0.3580(2) 0.30299(8) 0.0295(6) Uani 1 1 d . . . .
C41 C 1.1623(2) 0.3241(2) 0.28596(8) 0.0310(6) Uani 1 1 d . . . .
H41A H 1.1518 0.3276 0.2603 0.046 Uiso 1 1 calc GR . . .
H41B H 1.2086 0.2742 0.2919 0.046 Uiso 1 1 calc GR . . .
H41C H 1.1948 0.3869 0.2954 0.046 Uiso 1 1 calc GR . . .
F33 F 0.3193(3) -0.4230(3) 0.30338(14) 0.0756(14) Uani 0.7376 1 d . P A 1
C100 C 0.21811(19) -0.10049(18) 0.39829(7) 0.0188(5) Uani 1 1 d . . . .
H100 H 0.2478 -0.0886 0.4215 0.023 Uiso 1 1 calc R . . .
C32 C 0.7928(2) 0.2486(2) 0.27079(7) 0.0263(6) Uani 1 1 d . . . .
C31 C 0.7621(2) 0.2746(2) 0.30391(7) 0.0239(6) Uani 1 1 d . . . .
C36 C 0.8894(2) 0.3582(2) 0.45265(8) 0.0312(6) Uani 1 1 d . . . .
H36A H 0.8798 0.4218 0.4422 0.037 Uiso 1 1 calc R . . .
H36B H 0.8193 0.3194 0.4515 0.037 Uiso 1 1 calc R . . .
C107 C 0.45591(19) -0.11113(18) 0.41649(6) 0.0168(5) Uani 1 1 d . . . .
C102 C 0.0622(2) -0.12577(18) 0.35920(7) 0.0205(5) Uani 1 1 d . . . .
H102 H -0.0123 -0.1311 0.3553 0.025 Uiso 1 1 calc R . . .
C89 C 0.4132(3) -0.4249(2) 0.32018(9) 0.0363(7) Uani 1 1 d . . . .
C33 C 0.7770(2) 0.3049(2) 0.24206(7) 0.0318(7) Uani 1 1 d . . . .
F35 F 0.4631(3) -0.4871(3) 0.30468(16) 0.0793(13) Uani 0.7376 1 d . P A 1
C88 C 0.5737(2) -0.14373(19) 0.34122(7) 0.0210(5) Uani 1 1 d . . . .
H88 H 0.6108 -0.0815 0.3461 0.025 Uiso 1 1 calc R . . .
C43 C 1.1347(3) 0.1106(2) 0.34394(10) 0.0432(8) Uani 1 1 d . . . .
H43A H 1.1288 0.1139 0.3182 0.065 Uiso 1 1 calc GR . . .
H43B H 1.0680 0.0806 0.3526 0.065 Uiso 1 1 calc GR . . .
H43C H 1.1914 0.0717 0.3511 0.065 Uiso 1 1 calc GR . . .
C83 C 0.47031(19) -0.16373(18) 0.35188(6) 0.0175(5) Uani 1 1 d . . . .
C28 C 0.7786(2) 0.1666(2) 0.39266(8) 0.0342(7) Uani 1 1 d . . . .
H28 H 0.7632 0.1600 0.4167 0.041 Uiso 1 1 calc R . . .
C106 C 0.0778(2) -0.1554(2) 0.29537(8) 0.0324(7) Uani 1 1 d . . . .
C85 C 0.4711(2) -0.3258(2) 0.32634(7) 0.0229(5) Uani 1 1 d . . . .
C38 C 1.0288(2) 0.2087(2) 0.45399(7) 0.0293(6) Uani 1 1 d . . . .
H38A H 1.0812 0.1759 0.4415 0.035 Uiso 1 1 calc R . . .
H38B H 1.0662 0.2439 0.4745 0.035 Uiso 1 1 calc R . . .
C27 C 0.7405(2) 0.2347(2) 0.36971(7) 0.0293(6) Uani 1 1 d . . . .
H27 H 0.6957 0.2819 0.3755 0.035 Uiso 1 1 calc R . . .
C39 C 0.9457(3) 0.1318(2) 0.46724(8) 0.0347(7) Uani 1 1 d . . . .
H39A H 0.9141 0.0913 0.4474 0.052 Uiso 1 1 calc GR . . .
H39B H 0.8907 0.1635 0.4783 0.052 Uiso 1 1 calc GR . . .
H39C H 0.9789 0.0914 0.4845 0.052 Uiso 1 1 calc GR . . .
F37 F 0.7669(6) -0.2521(6) 0.29129(16) 0.068(2) Uani 0.5969 1 d . P B 2
C86 C 0.5731(2) -0.3037(2) 0.31572(7) 0.0264(6) Uani 1 1 d . . . .
H86 H 0.6071 -0.3501 0.3034 0.032 Uiso 1 1 calc R . . .
F38 F 0.7568(7) -0.1035(5) 0.3020(2) 0.077(2) Uani 0.5969 1 d . P B 2
C84 C 0.4217(2) -0.25712(18) 0.34394(6) 0.0194(5) Uani 1 1 d . . . .
H84 H 0.3518 -0.2744 0.3509 0.023 Uiso 1 1 calc R . . .
C29 C 0.8434(2) 0.1094(2) 0.37455(8) 0.0339(7) Uani 1 1 d . . . .
H29 H 0.8785 0.0581 0.3841 0.041 Uiso 1 1 calc R . . .
C48 C 1.0013(3) 0.6412(2) 0.38031(11) 0.0446(9) Uani 1 1 d . . . .
H48A H 0.9871 0.6544 0.4051 0.054 Uiso 1 1 calc R . . .
H48B H 0.9859 0.6982 0.3664 0.054 Uiso 1 1 calc R . . .
C90 C 0.7357(2) -0.1872(2) 0.31427(9) 0.0359(7) Uani 1 1 d . . . .
B2 B 0.4144(2) -0.0888(2) 0.37633(7) 0.0163(5) Uani 1 1 d . . . .
C114 C 0.3975(3) -0.3074(2) 0.48421(8) 0.0352(7) Uani 1 1 d . . . .
C46 C 1.1515(2) 0.5500(2) 0.40260(8) 0.0329(7) Uani 1 1 d . . . .
H46A H 1.2274 0.5446 0.4001 0.039 Uiso 1 1 calc R . . .
H46B H 1.1423 0.5694 0.4272 0.039 Uiso 1 1 calc R . . .
F36 F 0.8004(3) -0.1956(5) 0.34257(13) 0.0714(15) Uani 0.5969 1 d . P B 2
C37 C 0.9238(3) 0.3754(2) 0.49134(8) 0.0389(8) Uani 1 1 d . . . .
H37A H 0.9966 0.4066 0.4933 0.058 Uiso 1 1 calc GR . . .
H37B H 0.9195 0.3132 0.5035 0.058 Uiso 1 1 calc GR . . .
H37C H 0.8773 0.4174 0.5021 0.058 Uiso 1 1 calc GR . . .
C44 C 1.0938(2) 0.3885(2) 0.42486(7) 0.0267(6) Uani 1 1 d . . . .
H44A H 1.0983 0.4267 0.4471 0.032 Uiso 1 1 calc R . . .
H44B H 1.1579 0.3549 0.4242 0.032 Uiso 1 1 calc R . . .
C98 C 0.4386(2) 0.2745(2) 0.40594(8) 0.0303(6) Uani 1 1 d . . . .
C50 C 0.9233(3) 0.5463(2) 0.32822(9) 0.0387(7) Uani 1 1 d . . . .
H50A H 0.8874 0.4826 0.3210 0.058 Uiso 1 1 calc GR . . .
H50B H 0.9947 0.5537 0.3196 0.058 Uiso 1 1 calc GR . . .
H50C H 0.8837 0.5971 0.3183 0.058 Uiso 1 1 calc GR . . .
F34 F 0.3850(4) -0.4670(2) 0.35097(9) 0.0721(10) Uani 0.7376 1 d . P A 1
C47 C 1.1168(2) 0.6276(2) 0.37801(9) 0.0375(7) Uani 1 1 d . . . .
H47A H 1.1602 0.6898 0.3839 0.045 Uiso 1 1 calc R . . .
H47B H 1.1298 0.6097 0.3535 0.045 Uiso 1 1 calc R . . .
C87 C 0.6237(2) -0.2125(2) 0.32359(7) 0.0241(6) Uani 1 1 d . . . .
F20 F 0.17475(14) 0.09330(13) 0.06126(5) 0.0374(4) Uani 1 1 d . . . .
F9 F -0.19023(15) -0.18245(16) 0.03453(5) 0.0471(5) Uani 1 1 d . . . .
F12 F -0.02208(14) -0.56058(12) 0.04899(5) 0.0380(4) Uani 1 1 d . . . .
F14 F 0.10386(17) -0.54402(12) 0.08862(5) 0.0432(5) Uani 1 1 d . . . .
F13 F 0.13234(14) -0.50784(12) 0.03493(5) 0.0377(4) Uani 1 1 d . . . .
F10 F -0.13702(15) -0.26639(14) -0.00701(4) 0.0434(5) Uani 1 1 d . . . .
F11 F -0.04744(16) -0.13279(15) 0.01024(5) 0.0503(5) Uani 1 1 d . . . .
F19 F 0.17626(17) 0.21986(13) 0.09286(5) 0.0491(5) Uani 1 1 d . . . .
F29 F 0.56078(14) -0.20909(16) 0.10599(5) 0.0527(6) Uani 1 1 d . . . .
F27 F 0.42595(15) -0.2630(2) 0.07405(5) 0.0592(6) Uani 1 1 d . . . .
F17 F 0.0189(2) 0.19450(14) 0.20924(5) 0.0551(6) Uani 1 1 d . . . .
F28 F 0.49221(19) -0.35302(15) 0.11175(6) 0.0627(7) Uani 1 1 d . . . .
F18 F 0.03013(14) 0.15052(17) 0.07050(5) 0.0509(6) Uani 1 1 d . . . .
F23 F -0.03650(18) -0.52166(19) 0.25341(7) 0.0718(8) Uani 1 1 d . . . .
C59 C 0.08567(18) -0.08755(18) 0.14429(6) 0.0177(5) Uani 1 1 d . . . .
C54 C -0.02019(19) -0.35788(19) 0.04176(7) 0.0212(5) Uani 1 1 d . . . .
H54 H -0.0449 -0.3913 0.0205 0.025 Uiso 1 1 calc R . . .
C62 C 0.0816(2) 0.1165(2) 0.14844(7) 0.0245(6) Uani 1 1 d . . . .
H62 H 0.0792 0.1845 0.1498 0.029 Uiso 1 1 calc R . . .
C72 C -0.0804(2) -0.24611(19) 0.17535(7) 0.0217(5) Uani 1 1 d . . . .
H72 H -0.1073 -0.1957 0.1622 0.026 Uiso 1 1 calc R . . .
C65 C 0.1224(2) 0.1329(2) 0.08574(7) 0.0240(6) Uani 1 1 d . . . .
C52 C 0.07734(19) -0.35177(18) 0.09794(6) 0.0187(5) Uani 1 1 d . . . .
H52 H 0.1190 -0.3830 0.1147 0.022 Uiso 1 1 calc R . . .
C69 C -0.0084(2) -0.39482(19) 0.21322(7) 0.0221(5) Uani 1 1 d . . . .
C61 C 0.10687(19) 0.07272(19) 0.11776(7) 0.0201(5) Uani 1 1 d . . . .
C53 C 0.04004(19) -0.40132(18) 0.06731(7) 0.0193(5) Uani 1 1 d . . . .
F26 F -0.26697(17) -0.18688(16) 0.20512(8) 0.0737(8) Uani 1 1 d . . . .
F32 F 0.3948(6) -0.0795(4) 0.24152(18) 0.078(2) Uani 0.6739 1 d . P C 1
F21 F 0.0570(3) -0.54470(19) 0.21129(7) 0.1000(12) Uani 1 1 d . . . .
C63 C 0.0599(2) 0.0586(2) 0.17717(7) 0.0262(6) Uani 1 1 d . . . .
C51 C 0.05562(19) -0.25648(18) 0.10509(6) 0.0174(5) Uani 1 1 d . . . .
C76 C 0.29220(19) -0.23166(17) 0.12610(6) 0.0175(5) Uani 1 1 d . . . .
H76 H 0.2651 -0.2464 0.1027 0.021 Uiso 1 1 calc R . . .
F25 F -0.31287(18) -0.2989(3) 0.16884(8) 0.0972(11) Uani 1 1 d . . . .
F22 F 0.11596(19) -0.45134(18) 0.25280(8) 0.0885(10) Uani 1 1 d . . . .
C68 C 0.0577(2) -0.33981(18) 0.19131(6) 0.0198(5) Uani 1 1 d . . . .
H68 H 0.1280 -0.3548 0.1896 0.024 Uiso 1 1 calc R . . .
C75 C 0.22278(19) -0.21020(18) 0.15146(6) 0.0175(5) Uani 1 1 d . . . .
C80 C 0.2683(2) -0.18765(19) 0.18531(7) 0.0211(5) Uani 1 1 d . . . .
H80 H 0.2242 -0.1721 0.2034 0.025 Uiso 1 1 calc R . . .
C67 C 0.02426(19) -0.26310(18) 0.17165(6) 0.0177(5) Uani 1 1 d . . . .
C64 C 0.0609(2) -0.04113(19) 0.17501(7) 0.0220(5) Uani 1 1 d . . . .
H64 H 0.0442 -0.0790 0.1951 0.026 Uiso 1 1 calc R . . .
C60 C 0.11092(18) -0.02698(19) 0.11595(6) 0.0187(5) Uani 1 1 d . . . .
H60 H 0.1314 -0.0548 0.0948 0.022 Uiso 1 1 calc R . . .
C79 C 0.3755(2) -0.1874(2) 0.19322(7) 0.0236(6) Uani 1 1 d . . . .
C70 C -0.1117(2) -0.3752(2) 0.21671(7) 0.0249(6) Uani 1 1 d . . . .
H70 H -0.1570 -0.4124 0.2318 0.030 Uiso 1 1 calc R . . .
B1 B 0.0969(2) -0.2039(2) 0.14294(7) 0.0171(5) Uani 1 1 d . . . .
C58 C -0.1041(2) -0.2122(2) 0.02141(7) 0.0290(6) Uani 1 1 d . . . .
C55 C -0.04282(19) -0.2653(2) 0.04817(7) 0.0211(5) Uani 1 1 d . . . .
C56 C -0.00676(19) -0.21578(19) 0.07948(7) 0.0196(5) Uani 1 1 d . . . .
H56 H -0.0255 -0.1524 0.0833 0.023 Uiso 1 1 calc R . . .
C78 C 0.4428(2) -0.2100(2) 0.16754(7) 0.0250(6) Uani 1 1 d . . . .
H78 H 0.5162 -0.2102 0.1729 0.030 Uiso 1 1 calc R . . .
C73 C 0.0321(2) -0.4772(2) 0.23241(8) 0.0322(7) Uani 1 1 d . . . .
C82 C 0.4187(2) -0.1651(3) 0.23011(8) 0.0391(7) Uani 1 1 d . . . .
C81 C 0.4689(2) -0.2634(2) 0.10646(7) 0.0265(6) Uani 1 1 d . . . .
C74 C -0.2583(2) -0.2787(2) 0.19925(9) 0.0353(7) Uani 1 1 d . . . .
F31 F 0.3704(4) -0.2255(4) 0.25346(9) 0.0752(13) Uani 0.6739 1 d . P C 1
C66 C 0.0341(4) 0.1025(3) 0.21102(9) 0.0534(10) Uani 1 1 d . . . .
C77 C 0.3997(2) -0.23213(18) 0.13396(7) 0.0203(5) Uani 1 1 d . . . .
F15 F 0.1078(4) 0.0983(3) 0.23585(7) 0.144(2) Uani 1 1 d . . . .
C57 C 0.0644(2) -0.50233(19) 0.06028(7) 0.0240(6) Uani 1 1 d . . . .
C71 C -0.1465(2) -0.3000(2) 0.19749(7) 0.0248(6) Uani 1 1 d . . . .
F24 F -0.31101(18) -0.3274(2) 0.22283(8) 0.0878(10) Uani 1 1 d . . . .
F16 F -0.0499(4) 0.0571(2) 0.22405(11) 0.161(2) Uani 1 1 d . . . .
F30 F 0.5179(3) -0.1698(6) 0.23559(13) 0.096(2) Uani 0.6739 1 d . P C 1
F57 F 0.2119(2) 0.4145(2) 0.50210(6) 0.0902(10) Uani 1 1 d . . . .
C115 C 0.2667(3) 0.3849(3) 0.53095(9) 0.0450(8) Uani 1 1 d . . . .
C119 C 0.2955(3) 0.2652(3) 0.57195(9) 0.0414(8) Uani 1 1 d . . . .
H119 H 0.2779 0.2023 0.5811 0.050 Uiso 1 1 calc R . . .
C118 C 0.3761(3) 0.3255(3) 0.58765(8) 0.0402(8) Uani 1 1 d . . . .
H118 H 0.4146 0.3040 0.6075 0.048 Uiso 1 1 calc R . . .
C120 C 0.2396(3) 0.2947(3) 0.54308(10) 0.0453(8) Uani 1 1 d . . . .
H120 H 0.1835 0.2530 0.5319 0.054 Uiso 1 1 calc R . . .
C116 C 0.3461(3) 0.4481(3) 0.54609(10) 0.0489(9) Uani 1 1 d . . . .
H116 H 0.3623 0.5113 0.5371 0.059 Uiso 1 1 calc R . . .
C117 C 0.4024(3) 0.4166(3) 0.57524(9) 0.0455(8) Uani 1 1 d . . . .
H117 H 0.4588 0.4581 0.5864 0.055 Uiso 1 1 calc R . . .
C122 C 0.3601(5) 0.5006(4) 0.20035(15) 0.077(2) Uani 0.604 1 d . P D 1
H122 H 0.3799 0.5638 0.2099 0.093 Uiso 0.604 1 calc R P D 1
C123 C 0.3907(6) 0.4204(5) 0.21801(13) 0.078(3) Uani 0.604 1 d G P D 1
H123 H 0.4314 0.4287 0.2396 0.093 Uiso 0.604 1 calc R P D 1
C124 C 0.3617(5) 0.3279(4) 0.20401(15) 0.077(3) Uani 0.604 1 d G P D 1
H124 H 0.3827 0.2730 0.2161 0.092 Uiso 0.604 1 calc R P D 1
C125 C 0.3021(4) 0.3157(3) 0.17235(14) 0.080(2) Uani 0.604 1 d G P D 1
H125 H 0.2823 0.2526 0.1628 0.096 Uiso 0.604 1 calc R P D 1
C126 C 0.2715(4) 0.3960(4) 0.15469(11) 0.0590(19) Uani 0.604 1 d G P D 1
H126 H 0.2308 0.3877 0.1331 0.071 Uiso 0.604 1 calc R P D 1
C121 C 0.3005(5) 0.4885(3) 0.16869(13) 0.070(2) Uani 0.604 1 d DG P D 1
C133 C 0.3435(6) 0.5360(4) 0.17880(15) 0.0337(17) Uani 0.396 1 d . P E 2
H133 H 0.3503 0.6015 0.1714 0.040 Uiso 0.396 1 calc R P E 2
C128 C 0.3797(8) 0.5135(4) 0.21248(15) 0.049(3) Uani 0.396 1 d DG P E 2
C129 C 0.3698(9) 0.4178(5) 0.22336(18) 0.066(3) Uani 0.396 1 d G P E 2
H129 H 0.3945 0.4024 0.2464 0.079 Uiso 0.396 1 calc R P E 2
C130 C 0.3235(8) 0.3446(4) 0.2006(2) 0.061(3) Uani 0.396 1 d G P E 2
H130 H 0.3167 0.2792 0.2080 0.073 Uiso 0.396 1 calc R P E 2
C131 C 0.2873(7) 0.3672(5) 0.1669(2) 0.061(3) Uani 0.396 1 d G P E 2
H131 H 0.2557 0.3171 0.1513 0.073 Uiso 0.396 1 calc R P E 2
C132 C 0.2973(6) 0.4629(6) 0.15600(13) 0.051(2) Uani 0.396 1 d G P E 2
H132 H 0.2725 0.4783 0.1330 0.061 Uiso 0.396 1 calc R P E 2
F58 F 0.2615(7) 0.5621(4) 0.1544(2) 0.196(4) Uani 0.604 1 d D P D 1
F34A F 0.4632(10) -0.4877(6) 0.3366(4) 0.069(3) Uani 0.2624 1 d . P A 2
F35A F 0.4255(10) -0.4473(7) 0.2858(3) 0.064(3) Uani 0.2624 1 d . P A 2
F33A F 0.3238(9) -0.4354(8) 0.3266(5) 0.074(4) Uani 0.2624 1 d . P A 2
H H 0.899(2) 0.364(2) 0.3709(8) 0.033(8) Uiso 1 1 d . . . .
HA H 0.587(2) 0.237(2) 0.0991(8) 0.037(9) Uiso 1 1 d . . . .
F32A F 0.5118(8) -0.1068(8) 0.2294(3) 0.068(3) Uani 0.3261 1 d . P C 2
F30A F 0.4466(12) -0.2398(7) 0.2453(2) 0.086(3) Uani 0.3261 1 d . P C 2
F31A F 0.3659(8) -0.1165(10) 0.2490(3) 0.064(3) Uani 0.3261 1 d . P C 2
F58A F 0.4358(15) 0.5797(7) 0.2319(3) 0.296(10) Uani 0.396 1 d D P E 2
F36A F 0.7939(5) -0.1300(7) 0.3389(2) 0.068(2) Uani 0.4031 1 d . P B 1
F38A F 0.7434(10) -0.1273(9) 0.2868(2) 0.065(3) Uani 0.4031 1 d . P B 1
F37A F 0.7863(8) -0.2567(7) 0.3079(3) 0.063(3) Uani 0.4031 1 d . P B 1

loop_
_atom_site_aniso_label
_atom_site_aniso_U_11
_atom_site_aniso_U_22
_atom_site_aniso_U_33
_atom_site_aniso_U_23
_atom_site_aniso_U_13
_atom_site_aniso_U_12
Fe1 0.01376(17) 0.01751(18) 0.01429(17) 0.00062(13) 0.00042(13) 0.00052(13)
P2 0.0136(3) 0.0176(3) 0.0137(3) -0.0005(2) 0.0002(2) 0.0006(2)
P1 0.0189(3) 0.0188(3) 0.0159(3) 0.0020(2) -0.0008(2) 0.0011(2)
F4 0.0357(10) 0.0423(11) 0.0326(10) -0.0116(8) -0.0049(7) 0.0136(8)
F1 0.0332(9) 0.0406(10) 0.0215(8) 0.0030(7) 0.0027(7) 0.0151(7)
F3 0.0581(13) 0.0340(11) 0.0735(15) -0.0157(10) -0.0127(11) 0.0234(9)
F2 0.0632(13) 0.0608(13) 0.0378(11) 0.0254(10) 0.0125(9) 0.0309(11)
N2 0.0178(10) 0.0181(11) 0.0168(10) -0.0013(8) -0.0025(8) -0.0018(8)
N3 0.0284(12) 0.0222(12) 0.0221(11) -0.0025(9) 0.0000(9) 0.0057(9)
C5 0.0164(12) 0.0223(13) 0.0202(13) -0.0014(10) -0.0024(10) -0.0015(10)
C20 0.0171(12) 0.0194(13) 0.0180(12) -0.0010(10) 0.0013(9) -0.0011(9)
C15 0.0206(13) 0.0251(14) 0.0191(13) 0.0048(10) -0.0009(10) -0.0004(10)
C4 0.0210(13) 0.0218(14) 0.0280(14) 0.0004(11) -0.0045(11) -0.0042(10)
C3 0.0186(13) 0.0291(15) 0.0266(14) 0.0080(11) -0.0004(10) -0.0057(11)
N1 0.0331(14) 0.0330(15) 0.0536(18) 0.0098(13) 0.0009(12) 0.0121(11)
C7 0.0167(12) 0.0274(15) 0.0292(14) 0.0043(11) 0.0035(10) 0.0055(10)
C9 0.0270(15) 0.0283(16) 0.053(2) -0.0083(14) -0.0045(14) 0.0090(12)
C2 0.0149(12) 0.0337(16) 0.0230(13) 0.0006(11) 0.0035(10) -0.0007(11)
C16 0.0274(15) 0.0438(18) 0.0264(15) 0.0132(13) -0.0005(12) -0.0064(13)
C6 0.0103(11) 0.0264(14) 0.0267(14) 0.0009(11) -0.0005(10) 0.0022(10)
C13 0.0320(15) 0.0223(14) 0.0289(15) 0.0060(11) -0.0034(12) 0.0029(11)
C11 0.0344(16) 0.0359(17) 0.0166(13) 0.0021(11) 0.0006(11) 0.0045(12)
C19 0.0207(13) 0.0215(13) 0.0204(13) 0.0020(10) -0.0038(10) 0.0025(10)
C10 0.0182(13) 0.0310(16) 0.0321(15) -0.0041(12) -0.0035(11) 0.0052(11)
C21 0.0204(13) 0.0280(15) 0.0216(13) -0.0033(11) -0.0042(10) -0.0047(11)
C25 0.0438(18) 0.0305(16) 0.0289(16) 0.0030(12) -0.0014(13) 0.0145(13)
C1 0.0129(11) 0.0245(14) 0.0216(13) 0.0006(10) -0.0013(9) -0.0007(10)
C17 0.0179(12) 0.0245(14) 0.0218(13) -0.0045(10) 0.0017(10) 0.0048(10)
C18 0.0289(15) 0.0351(17) 0.0320(16) -0.0151(13) -0.0016(12) 0.0069(12)
C22 0.0286(14) 0.0257(15) 0.0260(14) -0.0058(11) -0.0016(11) -0.0067(11)
C24 0.0332(16) 0.0433(19) 0.0325(16) -0.0041(14) 0.0066(13) 0.0105(14)
C23 0.0368(16) 0.0240(15) 0.0276(15) -0.0081(12) -0.0013(12) -0.0026(12)
C14 0.0322(16) 0.0220(15) 0.0468(19) 0.0041(13) 0.0010(13) 0.0102(12)
C8 0.0292(15) 0.0373(18) 0.0358(17) 0.0127(14) 0.0042(12) 0.0108(13)
C12 0.046(2) 0.096(3) 0.0260(17) -0.0019(18) 0.0126(15) 0.000(2)
Fe2 0.01910(18) 0.01701(18) 0.01810(18) 0.00205(14) 0.00124(14) -0.00082(14)
P4 0.0233(3) 0.0208(3) 0.0179(3) 0.0018(3) 0.0018(3) 0.0004(3)
P3 0.0188(3) 0.0152(3) 0.0180(3) 0.0009(2) 0.0017(2) 0.0034(2)
F5 0.0465(11) 0.0398(10) 0.0285(9) -0.0110(8) 0.0013(8) 0.0097(8)
F52 0.0577(12) 0.0355(10) 0.0347(10) 0.0106(8) 0.0218(9) 0.0103(9)
F46 0.0447(11) 0.0275(10) 0.0667(14) -0.0088(9) -0.0168(10) -0.0058(8)
F8 0.0443(11) 0.0543(12) 0.0329(10) -0.0047(9) 0.0066(8) 0.0207(9)
F53 0.0458(11) 0.0434(11) 0.0521(12) -0.0246(9) 0.0235(9) -0.0047(9)
F42 0.1089(19) 0.0242(10) 0.0483(12) -0.0017(9) -0.0048(12) 0.0254(11)
F39 0.0530(12) 0.0621(13) 0.0248(9) 0.0111(9) -0.0150(8) -0.0199(10)
F48 0.0566(13) 0.0389(11) 0.0558(13) 0.0238(10) 0.0025(10) 0.0043(9)
F51 0.0230(9) 0.0685(14) 0.0476(11) 0.0055(10) 0.0136(8) 0.0138(9)
F6 0.0517(12) 0.0621(13) 0.0196(9) -0.0055(8) 0.0021(8) 0.0033(10)
F43 0.0443(12) 0.0862(18) 0.0785(17) -0.0559(14) -0.0183(11) 0.0066(12)
F41 0.0841(16) 0.0367(11) 0.0338(10) 0.0187(8) -0.0041(10) -0.0177(10)
F45 0.0217(9) 0.0534(13) 0.110(2) -0.0347(13) -0.0046(10) 0.0010(9)
F7 0.0684(15) 0.0582(14) 0.0548(13) 0.0087(11) 0.0020(11) 0.0378(12)
F44 0.0790(15) 0.0341(11) 0.0460(12) -0.0074(9) 0.0240(11) 0.0111(10)
F49 0.0670(15) 0.0587(14) 0.0831(17) 0.0272(13) 0.0498(13) 0.0059(12)
F40 0.0553(13) 0.0737(15) 0.0287(10) 0.0098(10) 0.0152(9) 0.0046(11)
F50 0.113(2) 0.0560(14) 0.0475(13) 0.0222(11) -0.0285(13) -0.0544(14)
N6 0.0346(13) 0.0169(12) 0.0429(15) -0.0007(10) 0.0107(11) 0.0044(10)
F54 0.0519(14) 0.142(3) 0.0455(13) 0.0004(14) -0.0193(11) 0.0459(15)
F47 0.0740(16) 0.0965(19) 0.0294(11) 0.0045(11) -0.0191(10) -0.0442(14)
C93 0.0199(13) 0.0246(14) 0.0221(13) 0.0064(11) -0.0028(10) -0.0044(10)
N4 0.0304(13) 0.0470(17) 0.0283(14) 0.0057(12) -0.0052(10) 0.0017(12)
C94 0.0226(13) 0.0201(14) 0.0280(14) 0.0052(11) -0.0048(11) -0.0027(10)
C91 0.0128(11) 0.0217(13) 0.0201(12) 0.0025(10) -0.0012(9) 0.0009(9)
C99 0.0179(12) 0.0118(12) 0.0200(12) 0.0018(9) 0.0004(9) 0.0033(9)
C104 0.0195(12) 0.0172(13) 0.0201(13) 0.0027(10) 0.0027(10) 0.0034(10)
N5 0.0262(12) 0.0193(11) 0.0234(12) -0.0044(9) 0.0045(9) -0.0044(9)
C40 0.0276(14) 0.0201(13) 0.0216(13) 0.0005(10) 0.0020(10) 0.0035(11)
C101 0.0209(12) 0.0122(12) 0.0255(13) 0.0033(10) 0.0057(10) 0.0027(9)
C103 0.0212(13) 0.0163(13) 0.0244(13) 0.0048(10) -0.0005(10) 0.0007(10)
C95 0.0196(12) 0.0205(13) 0.0255(14) 0.0008(10) -0.0043(10) 0.0017(10)
C109 0.0201(13) 0.0236(14) 0.0212(13) -0.0018(10) 0.0000(10) 0.0011(10)
F56 0.0353(11) 0.159(3) 0.0236(10) 0.0006(13) -0.0003(8) -0.0092(13)
C108 0.0183(12) 0.0175(13) 0.0209(13) 0.0016(10) 0.0029(10) 0.0008(10)
C96 0.0205(12) 0.0196(13) 0.0187(12) 0.0035(10) -0.0012(10) 0.0025(10)
C30 0.0319(15) 0.0200(14) 0.0305(15) -0.0019(11) -0.0009(12) -0.0059(11)
C26 0.0190(13) 0.0296(15) 0.0251(14) -0.0020(11) -0.0009(10) -0.0058(11)
C112 0.0180(12) 0.0211(13) 0.0181(12) -0.0003(10) 0.0002(9) -0.0010(10)
C34 0.0316(16) 0.0424(19) 0.0370(18) 0.0018(14) -0.0030(13) 0.0101(14)
C92 0.0184(12) 0.0219(13) 0.0199(13) 0.0003(10) -0.0006(10) -0.0004(10)
F55 0.152(3) 0.0606(16) 0.0470(14) -0.0052(12) -0.0383(16) -0.0396(17)
C49 0.0355(17) 0.0324(18) 0.059(2) -0.0034(15) 0.0161(15) 0.0109(14)
C45 0.0222(13) 0.0206(14) 0.0263(14) -0.0026(11) 0.0060(11) -0.0010(10)
C42 0.0257(14) 0.0227(14) 0.0327(15) 0.0062(11) 0.0035(11) 0.0108(11)
C97 0.0372(17) 0.0317(16) 0.0273(15) 0.0076(12) -0.0011(12) -0.0084(13)
C113 0.0267(15) 0.0315(16) 0.0281(15) -0.0015(12) -0.0042(11) -0.0014(12)
C110 0.0269(14) 0.0295(15) 0.0154(12) 0.0031(11) -0.0021(10) 0.0014(11)
C111 0.0258(14) 0.0230(14) 0.0213(13) 0.0021(11) 0.0025(10) 0.0002(11)
C105 0.0240(14) 0.0219(14) 0.0327(15) -0.0015(11) 0.0075(11) 0.0038(11)
C35 0.0224(14) 0.0388(17) 0.0268(15) -0.0039(12) 0.0014(11) 0.0021(12)
C41 0.0341(16) 0.0324(16) 0.0274(15) 0.0010(12) 0.0095(12) 0.0043(12)
F33 0.057(2) 0.041(2) 0.120(4) -0.007(3) -0.046(2) -0.0103(16)
C100 0.0212(12) 0.0156(12) 0.0196(12) -0.0002(10) 0.0002(10) 0.0028(10)
C32 0.0219(13) 0.0314(16) 0.0243(14) -0.0053(11) -0.0026(11) -0.0009(11)
C31 0.0155(12) 0.0313(15) 0.0228(13) -0.0033(11) -0.0019(10) -0.0045(10)
C36 0.0358(16) 0.0309(16) 0.0280(15) -0.0016(12) 0.0103(12) 0.0047(13)
C107 0.0171(12) 0.0161(12) 0.0180(12) -0.0003(9) 0.0027(9) 0.0044(9)
C102 0.0157(12) 0.0159(12) 0.0297(14) 0.0056(10) 0.0011(10) 0.0007(9)
C89 0.0366(16) 0.0287(16) 0.0438(17) -0.0123(13) 0.0040(13) 0.0045(12)
C33 0.0276(15) 0.0452(19) 0.0201(14) -0.0035(12) -0.0016(11) -0.0045(13)
F35 0.063(2) 0.037(2) 0.140(4) -0.042(2) 0.046(3) -0.0014(16)
C88 0.0181(12) 0.0236(14) 0.0211(13) 0.0025(10) -0.0009(10) 0.0018(10)
C43 0.049(2) 0.0208(16) 0.062(2) 0.0012(15) -0.0014(17) 0.0155(14)
C83 0.0180(12) 0.0206(13) 0.0143(12) 0.0033(9) 0.0000(9) 0.0044(10)
C28 0.0317(16) 0.0396(18) 0.0270(15) 0.0074(13) 0.0019(12) -0.0151(13)
C106 0.0242(14) 0.0426(18) 0.0286(15) 0.0067(13) -0.0015(12) -0.0032(13)
C85 0.0248(13) 0.0237(14) 0.0205(13) -0.0018(10) -0.0016(10) 0.0057(11)
C38 0.0359(16) 0.0295(16) 0.0234(14) 0.0062(12) -0.0011(12) 0.0082(12)
C27 0.0204(13) 0.0398(17) 0.0259(15) 0.0016(12) 0.0033(11) -0.0055(12)
C39 0.0518(19) 0.0288(16) 0.0249(15) 0.0067(12) 0.0073(13) 0.0082(14)
F37 0.034(3) 0.098(4) 0.074(4) -0.033(3) 0.030(3) 0.004(2)
C86 0.0268(14) 0.0345(16) 0.0199(13) -0.0035(11) 0.0014(11) 0.0125(12)
F38 0.043(4) 0.052(3) 0.141(7) 0.030(4) 0.047(5) 0.009(2)
C84 0.0177(12) 0.0221(13) 0.0187(12) 0.0014(10) 0.0003(9) 0.0036(10)
C29 0.0395(17) 0.0222(15) 0.0354(17) 0.0048(12) -0.0051(13) -0.0128(12)
C48 0.047(2) 0.0163(15) 0.070(2) -0.0097(15) 0.0142(17) -0.0018(13)
C90 0.0227(14) 0.0453(18) 0.0409(17) 0.0006(13) 0.0072(12) 0.0064(12)
B2 0.0160(13) 0.0170(14) 0.0160(13) 0.0008(10) 0.0005(10) 0.0017(10)
C114 0.0400(17) 0.0409(18) 0.0211(14) 0.0097(13) -0.0027(12) -0.0097(14)
C46 0.0315(15) 0.0287(16) 0.0357(17) -0.0121(13) 0.0045(12) -0.0084(12)
F36 0.0192(18) 0.130(5) 0.062(3) 0.016(3) -0.0045(16) -0.004(3)
C37 0.056(2) 0.0323(17) 0.0283(16) -0.0049(13) 0.0119(14) 0.0010(15)
C44 0.0278(14) 0.0303(15) 0.0201(13) -0.0013(11) -0.0004(11) -0.0033(11)
C98 0.0345(16) 0.0242(15) 0.0319(16) -0.0008(12) -0.0046(12) 0.0046(12)
C50 0.0410(18) 0.0349(18) 0.0427(19) 0.0085(14) 0.0075(14) 0.0126(14)
F34 0.113(3) 0.0363(18) 0.061(2) 0.0007(15) 0.019(2) -0.026(2)
C47 0.0394(17) 0.0180(15) 0.053(2) -0.0076(13) 0.0123(15) -0.0084(12)
C87 0.0175(13) 0.0330(15) 0.0232(13) 0.0025(11) 0.0025(10) 0.0080(11)
F20 0.0430(10) 0.0407(10) 0.0317(9) 0.0081(8) 0.0152(8) 0.0119(8)
F9 0.0351(10) 0.0707(14) 0.0395(11) -0.0082(10) -0.0102(8) 0.0298(10)
F12 0.0346(9) 0.0257(9) 0.0504(11) -0.0117(8) 0.0056(8) -0.0117(7)
F14 0.0712(13) 0.0233(9) 0.0360(10) -0.0031(7) -0.0100(9) 0.0147(9)
F13 0.0413(10) 0.0228(9) 0.0505(11) -0.0061(8) 0.0248(8) 0.0006(7)
F10 0.0521(11) 0.0530(12) 0.0250(9) -0.0114(8) -0.0193(8) 0.0168(9)
F11 0.0533(12) 0.0489(12) 0.0453(12) 0.0198(9) -0.0164(9) -0.0020(10)
F19 0.0716(14) 0.0280(10) 0.0439(11) 0.0032(8) 0.0063(10) -0.0126(9)
F29 0.0305(10) 0.0692(14) 0.0550(13) -0.0253(11) 0.0206(9) -0.0160(9)
F27 0.0337(10) 0.122(2) 0.0250(10) -0.0162(11) 0.0039(8) 0.0234(12)
F17 0.0977(17) 0.0306(11) 0.0421(11) -0.0105(9) 0.0152(11) 0.0256(11)
F28 0.0828(16) 0.0395(12) 0.0752(16) 0.0024(11) 0.0466(13) 0.0281(11)
F18 0.0230(9) 0.0871(16) 0.0457(11) 0.0343(11) 0.0019(8) 0.0181(9)
F23 0.0536(13) 0.0836(18) 0.0830(17) 0.0617(15) 0.0194(12) 0.0176(12)
C59 0.0138(11) 0.0217(13) 0.0178(12) -0.0034(10) -0.0027(9) 0.0048(9)
C54 0.0183(12) 0.0286(14) 0.0156(12) -0.0059(10) 0.0012(9) -0.0017(10)
C62 0.0259(14) 0.0207(14) 0.0272(14) -0.0019(11) -0.0015(11) 0.0055(11)
C72 0.0210(13) 0.0234(14) 0.0208(13) -0.0014(10) -0.0018(10) 0.0045(10)
C65 0.0200(13) 0.0258(14) 0.0263(14) 0.0015(11) -0.0013(10) 0.0038(11)
C52 0.0167(12) 0.0216(13) 0.0171(12) 0.0001(10) 0.0004(9) -0.0002(10)
C69 0.0266(14) 0.0225(14) 0.0168(12) -0.0010(10) -0.0021(10) 0.0025(11)
C61 0.0150(12) 0.0224(13) 0.0228(13) 0.0002(10) -0.0022(10) 0.0036(10)
C53 0.0172(12) 0.0198(13) 0.0204(13) -0.0018(10) 0.0042(10) -0.0020(10)
F26 0.0415(12) 0.0452(13) 0.140(2) -0.0045(14) 0.0344(14) 0.0169(10)
F32 0.124(6) 0.066(3) 0.044(3) -0.032(2) -0.027(3) 0.021(3)
F21 0.208(4) 0.0585(16) 0.0512(15) 0.0145(12) 0.0198(18) 0.085(2)
C63 0.0336(15) 0.0237(14) 0.0223(14) -0.0046(11) 0.0025(11) 0.0070(11)
C51 0.0156(12) 0.0189(13) 0.0173(12) -0.0008(10) 0.0015(9) 0.0006(9)
C76 0.0208(12) 0.0146(12) 0.0168(12) -0.0005(9) -0.0007(9) 0.0020(9)
F25 0.0352(13) 0.175(3) 0.0858(19) -0.050(2) -0.0236(12) 0.0484(16)
F22 0.0589(15) 0.0608(16) 0.136(3) 0.0484(16) -0.0601(16) -0.0092(12)
C68 0.0203(12) 0.0215(13) 0.0177(12) -0.0016(10) -0.0014(10) 0.0040(10)
C75 0.0196(12) 0.0150(12) 0.0181(12) -0.0010(9) -0.0012(9) 0.0035(9)
C80 0.0223(13) 0.0239(14) 0.0181(13) -0.0029(10) 0.0016(10) 0.0066(10)
C67 0.0205(12) 0.0178(12) 0.0144(12) -0.0041(9) -0.0024(9) 0.0027(10)
C64 0.0254(13) 0.0219(14) 0.0197(13) 0.0002(10) 0.0009(10) 0.0067(10)
C60 0.0148(11) 0.0244(14) 0.0171(12) -0.0038(10) -0.0008(9) 0.0040(10)
C79 0.0225(13) 0.0279(15) 0.0205(13) -0.0034(11) -0.0044(10) 0.0060(11)
C70 0.0242(13) 0.0296(15) 0.0204(13) 0.0000(11) 0.0029(10) -0.0002(11)
B1 0.0183(13) 0.0183(14) 0.0149(13) -0.0019(11) -0.0017(10) 0.0043(11)
C58 0.0259(14) 0.0389(17) 0.0220(14) -0.0035(12) -0.0072(11) 0.0072(12)
C55 0.0155(12) 0.0296(14) 0.0180(12) -0.0016(10) -0.0008(9) 0.0018(10)
C56 0.0170(12) 0.0215(13) 0.0204(13) -0.0033(10) 0.0012(10) 0.0032(10)
C78 0.0185(13) 0.0289(15) 0.0277(14) -0.0043(11) -0.0036(10) 0.0063(11)
C73 0.0327(16) 0.0346(17) 0.0291(15) 0.0101(13) 0.0023(12) 0.0026(13)
C82 0.0295(15) 0.064(2) 0.0243(15) -0.0106(14) -0.0069(12) 0.0109(14)
C81 0.0204(13) 0.0314(16) 0.0276(15) -0.0046(12) 0.0019(11) 0.0031(11)
C74 0.0235(15) 0.0392(18) 0.0446(19) 0.0015(14) 0.0080(13) 0.0069(13)
F31 0.090(3) 0.105(3) 0.0228(17) 0.0105(19) -0.0159(19) -0.014(3)
C66 0.101(3) 0.0304(19) 0.0333(19) -0.0055(15) 0.019(2) 0.0187(19)
C77 0.0188(12) 0.0184(13) 0.0239(13) -0.0016(10) 0.0033(10) 0.0023(10)
F15 0.289(6) 0.132(3) 0.0317(14) -0.0374(16) -0.043(2) 0.143(4)
C57 0.0267(14) 0.0214(14) 0.0227(14) -0.0028(11) 0.0030(11) -0.0032(11)
C71 0.0208(13) 0.0282(15) 0.0252(14) -0.0045(11) 0.0017(10) 0.0023(11)
F24 0.0386(12) 0.100(2) 0.135(3) 0.0682(19) 0.0469(14) 0.0264(13)
F16 0.267(5) 0.0601(19) 0.159(3) -0.052(2) 0.179(4) -0.037(2)
F30 0.0288(18) 0.225(7) 0.038(3) -0.041(4) -0.0182(16) 0.047(3)
F57 0.106(2) 0.124(2) 0.0464(14) 0.0144(15) -0.0305(14) 0.0538(19)
C115 0.0480(19) 0.063(2) 0.0276(16) 0.0030(15) -0.0066(14) 0.0244(16)
C119 0.052(2) 0.0348(18) 0.0404(18) -0.0009(14) 0.0087(15) 0.0167(15)
C118 0.0413(18) 0.057(2) 0.0273(16) 0.0041(14) 0.0014(13) 0.0251(15)
C120 0.047(2) 0.0436(19) 0.046(2) -0.0128(15) -0.0035(15) 0.0091(15)
C116 0.054(2) 0.045(2) 0.049(2) 0.0166(16) 0.0145(16) 0.0060(16)
C117 0.0285(16) 0.060(2) 0.046(2) -0.0033(16) 0.0003(14) -0.0006(15)
C122 0.091(6) 0.091(5) 0.055(5) -0.025(4) 0.004(4) 0.029(4)
C123 0.097(6) 0.108(6) 0.036(4) 0.010(4) 0.007(4) 0.041(4)
C124 0.068(5) 0.116(5) 0.051(4) 0.021(4) 0.003(4) 0.035(4)
C125 0.050(4) 0.128(6) 0.070(4) 0.046(4) 0.012(3) 0.040(4)
C126 0.061(4) 0.079(5) 0.042(4) 0.006(3) -0.007(3) 0.038(4)
C121 0.074(5) 0.086(5) 0.059(5) -0.002(4) -0.001(4) 0.049(4)
C133 0.050(5) 0.033(4) 0.020(4) 0.012(3) 0.002(3) 0.014(3)
C128 0.089(7) 0.044(4) 0.013(4) -0.002(3) -0.003(4) 0.013(4)
C129 0.100(8) 0.051(5) 0.050(5) 0.018(4) 0.014(5) 0.022(5)
C130 0.074(7) 0.050(5) 0.064(5) 0.009(4) 0.033(5) 0.013(5)
C131 0.049(6) 0.065(5) 0.070(6) 0.001(4) 0.019(5) 0.004(4)
C132 0.046(5) 0.066(5) 0.042(5) -0.010(4) 0.001(4) 0.011(4)
F58 0.216(10) 0.181(8) 0.197(9) 0.046(7) -0.003(7) 0.059(7)
F34A 0.087(6) 0.026(4) 0.090(6) 0.000(4) -0.017(5) -0.001(4)
F35A 0.107(8) 0.024(5) 0.057(4) -0.025(3) 0.006(4) -0.013(5)
F33A 0.042(4) 0.037(6) 0.143(10) -0.038(7) 0.035(5) -0.008(4)
F32A 0.055(4) 0.103(6) 0.037(4) -0.012(5) -0.026(3) -0.025(4)
F30A 0.135(9) 0.077(5) 0.044(5) 0.008(4) -0.050(6) 0.024(5)
F31A 0.039(4) 0.127(9) 0.029(5) -0.035(6) -0.014(3) 0.031(5)
F58A 0.35(2) 0.239(19) 0.30(2) -0.017(17) 0.07(2) -0.007(18)
F36A 0.019(3) 0.104(5) 0.079(5) -0.037(4) 0.010(3) -0.009(4)
F38A 0.031(3) 0.096(7) 0.069(5) 0.036(5) 0.018(4) -0.002(5)
F37A 0.032(4) 0.045(3) 0.118(8) 0.010(4) 0.032(5) 0.021(3)

loop_
_atom_type_symbol
_atom_type_description
_atom_type_scat_dispersion_real
_atom_type_scat_dispersion_imag
_atom_type_scat_source
C C 0.0033 0.0016 'International Tables Vol C Tables 4.2.6.8 and 6.1.1.4'
H H 0.0000 0.0000 'International Tables Vol C Tables 4.2.6.8 and 6.1.1.4'
B B 0.0013 0.0007 'International Tables Vol C Tables 4.2.6.8 and 6.1.1.4'
F F 0.0171 0.0103 'International Tables Vol C Tables 4.2.6.8 and 6.1.1.4'
Fe Fe 0.3463 0.8444 'International Tables Vol C Tables 4.2.6.8 and 6.1.1.4'
N N 0.0061 0.0033 'International Tables Vol C Tables 4.2.6.8 and 6.1.1.4'
P P 0.1023 0.0942 'International Tables Vol C Tables 4.2.6.8 and 6.1.1.4'

loop_
_geom_angle_atom_site_label_1
_geom_angle_atom_site_label_2
_geom_angle_atom_site_label_3
_geom_angle
P1 Fe1 P2 92.06(3)
C5 Fe1 P2 93.80(7)
C5 Fe1 P1 146.11(8)
C5 Fe1 C4 39.35(10)
C5 Fe1 C3 66.25(10)
C5 Fe1 C1 40.67(10)
C4 Fe1 P2 114.42(8)
C4 Fe1 P1 108.83(8)
C3 Fe1 P2 153.59(8)
C3 Fe1 P1 95.73(8)
C3 Fe1 C4 39.28(11)
C2 Fe1 P2 149.39(8)
C2 Fe1 P1 117.14(8)
C2 Fe1 C5 67.52(10)
C2 Fe1 C4 66.67(11)
C2 Fe1 C3 39.39(11)
C2 Fe1 C1 40.47(10)
C1 Fe1 P2 109.82(7)
C1 Fe1 P1 157.58(7)
C1 Fe1 C4 67.17(10)
C1 Fe1 C3 66.85(10)
C20 P2 Fe1 115.77(8)
C15 P2 Fe1 114.48(9)
C15 P2 C20 100.79(12)
C17 P2 Fe1 121.48(9)
C17 P2 C20 99.57(11)
C17 P2 C15 101.62(12)
C13 P1 Fe1 122.56(10)
C13 P1 C11 99.59(13)
C13 P1 C19 99.72(12)
C11 P1 Fe1 116.28(10)
C11 P1 C19 99.24(13)
C19 P1 Fe1 115.56(8)
C20 N2 C21 109.52(19)
C19 N2 C20 110.29(19)
C19 N2 C21 111.8(2)
C25 N3 C24 110.0(2)
C25 N3 C23 112.1(2)
C24 N3 C23 111.6(2)
C4 C5 Fe1 71.65(15)
C4 C5 C1 108.6(2)
C1 C5 Fe1 69.72(14)
N2 C20 P2 115.50(16)
C16 C15 P2 117.69(19)
C5 C4 Fe1 69.00(14)
C5 C4 C3 107.8(2)
C3 C4 Fe1 70.03(15)
C4 C3 Fe1 70.69(15)
C2 C3 Fe1 69.04(15)
C2 C3 C4 109.0(2)
C8 N1 C9 115.0(3)
F1 C7 C6 120.9(2)
F1 C7 C8 118.1(3)
C8 C7 C6 120.9(3)
F3 C9 C10 118.3(3)
N1 C9 F3 116.5(3)
N1 C9 C10 125.1(3)
C3 C2 Fe1 71.57(15)
C3 C2 C1 108.3(2)
C1 C2 Fe1 70.07(14)
C7 C6 C10 113.0(2)
C7 C6 C1 123.4(2)
C10 C6 C1 123.6(2)
C14 C13 P1 115.8(2)
C12 C11 P1 115.8(2)
N2 C19 P1 111.49(17)
F4 C10 C9 118.5(3)
F4 C10 C6 120.6(3)
C9 C10 C6 120.9(3)
N2 C21 C22 112.0(2)
C5 C1 Fe1 69.61(14)
C5 C1 C6 126.4(2)
C2 C1 Fe1 69.45(14)
C2 C1 C5 106.4(2)
C2 C1 C6 127.3(2)
C6 C1 Fe1 126.04(17)
C18 C17 P2 114.53(18)
C23 C22 C21 113.5(2)
N3 C23 C22 112.2(2)
F2 C8 C7 118.6(3)
N1 C8 F2 116.4(3)
N1 C8 C7 125.0(3)
P4 Fe2 P3 90.10(3)
C30 Fe2 P4 145.32(8)
C30 Fe2 P3 96.97(9)
C30 Fe2 C28 66.12(12)
C30 Fe2 C29 39.40(11)
C26 Fe2 P4 156.65(8)
C26 Fe2 P3 112.80(8)
C26 Fe2 C30 40.42(11)
C26 Fe2 C28 66.74(11)
C26 Fe2 C29 67.01(12)
C28 Fe2 P4 94.51(9)
C28 Fe2 P3 155.21(10)
C28 Fe2 C29 39.14(13)
C27 Fe2 P4 116.09(8)
C27 Fe2 P3 152.10(8)
C27 Fe2 C30 67.43(12)
C27 Fe2 C26 40.57(11)
C27 Fe2 C28 39.31(12)
C27 Fe2 C29 66.54(13)
C29 Fe2 P4 107.73(9)
C29 Fe2 P3 116.49(10)
C36 P4 Fe2 113.44(10)
C36 P4 C44 100.86(14)
C38 P4 Fe2 122.36(10)
C38 P4 C36 102.92(14)
C38 P4 C44 98.52(13)
C44 P4 Fe2 115.63(9)
C40 P3 Fe2 117.71(9)
C40 P3 C45 100.22(12)
C45 P3 Fe2 114.83(9)
C42 P3 Fe2 119.91(10)
C42 P3 C40 101.16(13)
C42 P3 C45 99.69(13)
C49 N6 C48 111.2(2)
C50 N6 C49 110.0(3)
C50 N6 C48 112.5(3)
C94 C93 C92 121.5(2)
C94 C93 C97 120.5(2)
C92 C93 C97 118.0(3)
C34 N4 C33 113.9(3)
C93 C94 C95 117.8(2)
C96 C91 C92 116.0(2)
C96 C91 B2 121.7(2)
C92 C91 B2 121.6(2)
C104 C99 B2 121.0(2)
C100 C99 C104 116.1(2)
C100 C99 B2 122.6(2)
C103 C104 C99 121.9(2)
C45 N5 C46 110.2(2)
C45 N5 C44 110.5(2)
C44 N5 C46 112.3(2)
C41 C40 P3 117.6(2)
C100 C101 C105 118.3(2)
C102 C101 C105 120.6(2)
C102 C101 C100 121.1(2)
C104 C103 C106 120.3(2)
C102 C103 C104 120.8(2)
C102 C103 C106 118.9(2)
C94 C95 C96 120.7(2)
C94 C95 C98 119.3(2)
C96 C95 C98 120.0(2)
C108 C109 C113 119.6(2)
C110 C109 C108 121.3(2)
C110 C109 C113 119.0(2)
C109 C108 C107 122.1(2)
C95 C96 C91 122.3(2)
C26 C30 Fe2 69.73(15)
C29 C30 Fe2 71.52(16)
C29 C30 C26 108.5(3)
C30 C26 Fe2 69.85(15)
C30 C26 C31 126.7(3)
C30 C26 C27 106.6(2)
C31 C26 Fe2 124.83(19)
C27 C26 Fe2 69.55(15)
C27 C26 C31 126.7(3)
C111 C112 C107 122.5(2)
F7 C34 C35 118.8(3)
N4 C34 F7 115.4(3)
N4 C34 C35 125.7(3)
C93 C92 C91 121.7(2)
N5 C45 P3 114.64(17)
C43 C42 P3 113.6(2)
F39 C97 F41 106.8(2)
F39 C97 F40 106.1(3)
F39 C97 C93 112.5(2)
F41 C97 F40 105.4(2)
F41 C97 C93 113.2(3)
F40 C97 C93 112.3(3)
F46 C113 C109 113.1(2)
F45 C113 F46 105.2(2)
F45 C113 C109 112.2(2)
F47 C113 F46 105.4(3)
F47 C113 F45 107.3(3)
F47 C113 C109 113.1(2)
C109 C110 C111 117.8(2)
C112 C111 C110 120.9(2)
C112 C111 C114 120.2(2)
C110 C111 C114 118.9(2)
F52 C105 C101 111.6(2)
F53 C105 F52 105.2(2)
F53 C105 F51 107.4(2)
F53 C105 C101 112.8(2)
F51 C105 F52 105.8(2)
F51 C105 C101 113.5(2)
F8 C35 C34 117.9(3)
F8 C35 C31 120.9(3)
C34 C35 C31 121.1(3)
C101 C100 C99 121.8(2)
F5 C32 C31 120.7(3)
F5 C32 C33 118.2(3)
C33 C32 C31 121.1(3)
C35 C31 C26 124.0(3)
C32 C31 C26 123.6(3)
C32 C31 C35 112.4(3)
C37 C36 P4 118.4(2)
C108 C107 C112 115.4(2)
C108 C107 B2 124.1(2)
C112 C107 B2 120.2(2)
C101 C102 C103 118.3(2)
F33 C89 C85 112.8(3)
F33 C89 F34 101.1(4)
F35 C89 F33 108.7(4)
F35 C89 C85 116.5(3)
F35 C89 F34 104.9(4)
F34 C89 C85 111.4(3)
F34A C89 C85 109.6(5)
F34A C89 F35A 102.3(8)
F35A C89 C85 105.8(5)
F33A C89 C85 117.0(6)
F33A C89 F34A 110.2(10)
F33A C89 F35A 110.9(10)
F6 C33 C32 118.7(3)
N4 C33 F6 115.7(3)
N4 C33 C32 125.6(3)
C87 C88 C83 121.9(2)
C88 C83 B2 122.8(2)
C84 C83 C88 115.5(2)
C84 C83 B2 121.3(2)
C27 C28 Fe2 69.63(16)
C27 C28 C29 109.6(3)
C29 C28 Fe2 71.17(16)
F54 C106 C103 112.3(3)
F56 C106 F54 105.8(3)
F56 C106 C103 114.4(2)
F56 C106 F55 108.6(3)
F55 C106 F54 103.3(3)
F55 C106 C103 111.6(2)
C86 C85 C89 120.9(2)
C86 C85 C84 120.5(3)
C84 C85 C89 118.6(2)
C39 C38 P4 114.4(2)
C26 C27 Fe2 69.88(15)
C28 C27 Fe2 71.07(17)
C28 C27 C26 107.7(3)
C87 C86 C85 118.0(2)
C85 C84 C83 122.8(2)
C30 C29 Fe2 69.08(16)
C28 C29 Fe2 69.70(17)
C28 C29 C30 107.6(3)
N6 C48 C47 112.6(2)
F37 C90 C87 112.1(4)
F38 C90 F37 108.0(6)
F38 C90 F36 108.2(5)
F38 C90 C87 115.2(5)
F36 C90 F37 102.6(4)
F36 C90 C87 109.8(3)
F36A C90 C87 113.0(4)
F38A C90 C87 111.9(6)
F38A C90 F36A 99.1(6)
F37A C90 C87 116.3(6)
F37A C90 F36A 107.3(6)
F37A C90 F38A 107.6(8)
C91 B2 C99 103.23(19)
C91 B2 C107 113.6(2)
C91 B2 C83 113.5(2)
C107 B2 C99 112.1(2)
C107 B2 C83 104.12(19)
C83 B2 C99 110.4(2)
F48 C114 C111 112.3(3)
F49 C114 F48 104.6(2)
F49 C114 C111 112.4(3)
F50 C114 F48 104.9(3)
F50 C114 F49 108.9(3)
F50 C114 C111 113.1(2)
N5 C46 C47 111.7(2)
N5 C44 P4 111.87(18)
F42 C98 C95 113.5(2)
F43 C98 F42 106.6(3)
F43 C98 F44 105.7(3)
F43 C98 C95 112.7(2)
F44 C98 F42 104.1(2)
F44 C98 C95 113.5(2)
C48 C47 C46 112.8(3)
C88 C87 C90 118.9(3)
C86 C87 C88 121.2(2)
C86 C87 C90 119.8(3)
C64 C59 C60 115.8(2)
C64 C59 B1 121.9(2)
C60 C59 B1 122.0(2)
C55 C54 C53 118.0(2)
C61 C62 C63 118.2(3)
C71 C72 C67 122.6(2)
F20 C65 F19 105.4(2)
F20 C65 F18 106.8(2)
F20 C65 C61 114.2(2)
F19 C65 C61 112.8(2)
F18 C65 F19 105.8(2)
F18 C65 C61 111.2(2)
C53 C52 C51 122.3(2)
C68 C69 C70 120.9(2)
C68 C69 C73 119.0(2)
C70 C69 C73 120.1(2)
C62 C61 C65 118.9(2)
C62 C61 C60 120.7(2)
C60 C61 C65 120.2(2)
C54 C53 C57 117.9(2)
C52 C53 C54 120.8(2)
C52 C53 C57 121.3(2)
C62 C63 C64 121.0(2)
C62 C63 C66 120.3(3)
C64 C63 C66 118.8(3)
C52 C51 B1 119.8(2)
C56 C51 C52 115.6(2)
C56 C51 B1 124.5(2)
C77 C76 C75 122.1(2)
C69 C68 C67 122.2(2)
C76 C75 C80 115.9(2)
C76 C75 B1 123.7(2)
C80 C75 B1 120.3(2)
C79 C80 C75 122.1(2)
C72 C67 C68 115.5(2)
C72 C67 B1 121.2(2)
C68 C67 B1 123.1(2)
C63 C64 C59 122.1(2)
C61 C60 C59 122.1(2)
C80 C79 C78 120.8(2)
C80 C79 C82 119.5(2)
C78 C79 C82 119.7(2)
C71 C70 C69 117.8(2)
C59 B1 C51 113.7(2)
C75 B1 C59 104.15(19)
C75 B1 C51 111.7(2)
C75 B1 C67 111.9(2)
C67 B1 C59 111.6(2)
C67 B1 C51 104.01(19)
F9 C58 C55 111.9(2)
F10 C58 F9 106.5(2)
F10 C58 C55 112.8(2)
F11 C58 F9 106.1(3)
F11 C58 F10 107.1(2)
F11 C58 C55 112.0(2)
C54 C55 C58 121.2(2)
C54 C55 C56 121.2(2)
C56 C55 C58 117.6(2)
C51 C56 C55 122.1(2)
C77 C78 C79 118.1(2)
F23 C73 C69 113.4(3)
F21 C73 F23 105.5(3)
F21 C73 C69 112.8(2)
F22 C73 F23 104.7(3)
F22 C73 C69 113.4(3)
F22 C73 F21 106.3(3)
F32 C82 C79 111.8(4)
F32 C82 F31 101.1(4)
F31 C82 C79 111.6(3)
F30 C82 F32 109.5(5)
F30 C82 C79 115.7(3)
F30 C82 F31 106.0(5)
F32A C82 C79 109.5(5)
F30A C82 C79 111.8(5)
F30A C82 F32A 102.2(8)
F31A C82 C79 116.8(6)
F31A C82 F32A 102.0(8)
F31A C82 F30A 113.0(9)
F29 C81 F27 106.3(2)
F29 C81 F28 105.5(2)
F29 C81 C77 113.3(2)
F27 C81 F28 105.9(2)
F27 C81 C77 113.7(2)
F28 C81 C77 111.5(2)
F26 C74 F25 104.2(3)
F26 C74 C71 113.3(3)
F25 C74 C71 111.6(3)
F24 C74 F26 106.9(3)
F24 C74 F25 105.6(3)
F24 C74 C71 114.4(3)
F17 C66 C63 114.6(3)
F15 C66 F17 105.4(3)
F15 C66 C63 112.8(3)
F16 C66 F17 106.7(4)
F16 C66 C63 112.5(3)
F16 C66 F15 104.0(4)
C76 C77 C81 119.8(2)
C78 C77 C76 120.9(2)
C78 C77 C81 119.1(2)
F12 C57 C53 111.8(2)
F14 C57 F12 106.2(2)
F14 C57 F13 107.1(2)
F14 C57 C53 113.1(2)
F13 C57 F12 104.7(2)
F13 C57 C53 113.3(2)
C72 C71 C74 119.2(3)
C70 C71 C72 121.0(2)
C70 C71 C74 119.7(3)
F57 C115 C116 118.1(4)
C120 C115 F57 118.4(4)
C120 C115 C116 123.5(3)
C118 C119 C120 120.3(3)
C119 C118 C117 121.0(3)
C115 C120 C119 118.1(3)
C115 C116 C117 117.6(3)
C118 C117 C116 119.5(3)
C123 C122 C121 120.0
C124 C123 C122 120.0
C123 C124 C125 120.0
C126 C125 C124 120.0
C125 C126 C121 120.0
C126 C121 C122 120.0
F58 C121 C122 119.76(7)
F58 C121 C126 119.73(7)
C128 C133 C132 120.0
C133 C128 C129 120.0
F58A C128 C133 119.64(11)
F58A C128 C129 119.66(11)
C128 C129 C130 120.0
C131 C130 C129 120.0
C132 C131 C130 120.0
C131 C132 C133 120.0

loop_
_geom_bond_atom_site_label_1
_geom_bond_atom_site_label_2
_geom_bond_distance
Fe1 P2 2.1428(7)
Fe1 P1 2.1409(7)
Fe1 C5 2.073(2)
Fe1 C4 2.108(3)
Fe1 C3 2.099(3)
Fe1 C2 2.066(3)
Fe1 C1 2.075(2)
P2 C20 1.861(2)
P2 C15 1.841(3)
P2 C17 1.839(3)
P1 C13 1.841(3)
P1 C11 1.849(3)
P1 C19 1.853(3)
F4 C10 1.340(3)
F1 C7 1.340(3)
F3 C9 1.345(4)
F2 C8 1.340(4)
N2 C20 1.478(3)
N2 C19 1.472(3)
N2 C21 1.486(3)
N3 C25 1.488(4)
N3 C24 1.493(4)
N3 C23 1.510(4)
C5 C4 1.408(4)
C5 C1 1.441(4)
C15 C16 1.527(4)
C4 C3 1.414(4)
C3 C2 1.404(4)
N1 C9 1.312(4)
N1 C8 1.309(4)
C7 C6 1.396(4)
C7 C8 1.374(4)
C9 C10 1.367(4)
C2 C1 1.432(4)
C6 C10 1.403(4)
C6 C1 1.459(4)
C13 C14 1.522(4)
C11 C12 1.516(5)
C21 C22 1.522(4)
C17 C18 1.523(4)
C22 C23 1.513(4)
Fe2 P4 2.1469(8)
Fe2 P3 2.1581(7)
Fe2 C30 2.082(3)
Fe2 C26 2.081(3)
Fe2 C28 2.095(3)
Fe2 C27 2.076(3)
Fe2 C29 2.114(3)
P4 C36 1.850(3)
P4 C38 1.836(3)
P4 C44 1.857(3)
P3 C40 1.840(3)
P3 C45 1.870(3)
P3 C42 1.832(3)
F5 C32 1.339(3)
F52 C105 1.349(3)
F46 C113 1.331(4)
F8 C35 1.342(3)
F53 C105 1.329(3)
F42 C98 1.340(3)
F39 C97 1.332(3)
F48 C114 1.337(4)
F51 C105 1.329(3)
F6 C33 1.341(3)
F43 C98 1.322(3)
F41 C97 1.335(4)
F45 C113 1.326(4)
F7 C34 1.344(4)
F44 C98 1.337(4)
F49 C114 1.324(4)
F40 C97 1.342(4)
F50 C114 1.320(4)
N6 C49 1.489(4)
N6 C48 1.492(4)
N6 C50 1.483(4)
F54 C106 1.327(4)
F47 C113 1.324(3)
C93 C94 1.379(4)
C93 C92 1.394(4)
C93 C97 1.494(4)
N4 C34 1.302(4)
N4 C33 1.317(4)
C94 C95 1.389(4)
C91 C96 1.398(4)
C91 C92 1.398(4)
C91 B2 1.632(4)
C99 C104 1.402(3)
C99 C100 1.401(3)
C99 B2 1.644(4)
C104 C103 1.393(4)
N5 C45 1.467(3)
N5 C46 1.486(3)
N5 C44 1.469(4)
C40 C41 1.527(4)
C101 C105 1.496(4)
C101 C100 1.394(4)
C101 C102 1.378(4)
C103 C102 1.390(4)
C103 C106 1.492(4)
C95 C96 1.392(4)
C95 C98 1.484(4)
C109 C108 1.389(4)
C109 C113 1.501(4)
C109 C110 1.377(4)
F56 C106 1.300(4)
C108 C107 1.399(3)
C30 C26 1.438(4)
C30 C29 1.415(4)
C26 C31 1.458(4)
C26 C27 1.441(4)
C112 C111 1.381(4)
C112 C107 1.403(3)
C34 C35 1.373(4)
F55 C106 1.318(4)
C42 C43 1.518(4)
C110 C111 1.390(4)
C111 C114 1.499(4)
C35 C31 1.398(4)
F33 C89 1.333(5)
C32 C31 1.396(4)
C32 C33 1.369(4)
C36 C37 1.524(4)
C107 B2 1.635(4)
C89 F35 1.288(4)
C89 C85 1.498(4)
C89 F34 1.362(5)
C89 F34A 1.286(10)
C89 F35A 1.363(10)
C89 F33A 1.173(10)
C88 C83 1.400(3)
C88 C87 1.394(4)
C83 C84 1.398(4)
C83 B2 1.638(4)
C28 C27 1.403(4)
C28 C29 1.410(5)
C85 C86 1.386(4)
C85 C84 1.388(4)
C38 C39 1.527(4)
F37 C90 1.357(7)
C86 C87 1.381(4)
F38 C90 1.263(8)
C48 C47 1.516(5)
C90 F36 1.337(5)
C90 C87 1.496(4)
C90 F36A 1.359(7)
C90 F38A 1.342(11)
C90 F37A 1.250(9)
C46 C47 1.521(5)
F20 C65 1.325(3)
F9 C58 1.337(3)
F12 C57 1.343(3)
F14 C57 1.331(3)
F13 C57 1.339(3)
F10 C58 1.335(3)
F11 C58 1.334(4)
F19 C65 1.339(3)
F29 C81 1.322(3)
F27 C81 1.324(3)
F17 C66 1.316(4)
F28 C81 1.328(4)
F18 C65 1.335(3)
F23 C73 1.321(4)
C59 C64 1.399(4)
C59 C60 1.402(4)
C59 B1 1.640(4)
C54 C53 1.392(4)
C54 C55 1.373(4)
C62 C61 1.382(4)
C62 C63 1.384(4)
C72 C67 1.398(4)
C72 C71 1.387(4)
C65 C61 1.493(4)
C52 C53 1.384(3)
C52 C51 1.410(4)
C69 C68 1.390(4)
C69 C70 1.390(4)
C69 C73 1.490(4)
C61 C60 1.393(4)
C53 C57 1.496(4)
F26 C74 1.312(4)
F32 C82 1.335(6)
F21 C73 1.307(4)
C63 C64 1.389(4)
C63 C66 1.489(4)
C51 B1 1.644(4)
C51 C56 1.391(3)
C76 C75 1.397(3)
C76 C77 1.391(3)
F25 C74 1.331(4)
F22 C73 1.304(4)
C68 C67 1.400(4)
C75 C80 1.404(3)
C75 B1 1.636(4)
C80 C79 1.387(4)
C67 B1 1.637(4)
C79 C78 1.391(4)
C79 C82 1.498(4)
C70 C71 1.381(4)
C58 C55 1.501(4)
C55 C56 1.401(3)
C78 C77 1.383(4)
C82 F31 1.352(5)
C82 F30 1.283(5)
C82 F32A 1.362(9)
C82 F30A 1.269(9)
C82 F31A 1.253(11)
C81 C77 1.498(4)
C74 C71 1.496(4)
C74 F24 1.299(4)
C66 F15 1.305(5)
C66 F16 1.305(5)
F57 C115 1.362(4)
C115 C120 1.353(5)
C115 C116 1.365(5)
C119 C118 1.361(5)
C119 C120 1.370(5)
C118 C117 1.367(5)
C116 C117 1.391(5)
C122 C123 1.3900
C122 C121 1.3900
C123 C124 1.3900
C124 C125 1.3900
C125 C126 1.3900
C126 C121 1.3900
C121 F58 1.2984(10)
C133 C128 1.3900
C133 C132 1.3900
C128 C129 1.3900
C128 F58A 1.2997(10)
C129 C130 1.3900
C130 C131 1.3900
C131 C132 1.3900
